data_7707446
loop_
_publ_author_name
'Szczepkowska, Anna M.'
'Janeta, Mateusz'
'Siczek, Mi\/losz'
'Tylus, W\/lodzimierz'
'Trzeciak, Anna M.'
'Bury, Wojciech'

_publ_section_title
;
 Immobilization of Rh(I) precursor in a porphyrin metal-organic framework
 - turning on the catalytic activity.
;
_journal_issue 26
_journal_name_full 'Dalton transactions (Cambridge, England : 2003)'
_journal_page_first 9051
_journal_page_last 9058
_journal_paper_doi 10.1039/d1dt00518a
_journal_volume 50
_journal_year 2021
_chemical_formula_moiety 'C56 H36 N4 O12 Rh2, 0.3(C H Cl3)'
_chemical_formula_sum 'C56.3 H36.3 Cl0.9 N4 O12 Rh2'
_chemical_formula_weight 1198.52
_space_group_crystal_system monoclinic
_space_group_IT_number 14
_space_group_name_Hall '-P 2ybc'
_space_group_name_H-M_alt 'P 1 21/c 1'
_atom_sites_solution_hydrogens geom
_audit_creation_method SHELXL-2018/1
_audit_update_record
;
2021-04-13 deposited with the CCDC.	2021-05-04 downloaded from the CCDC.
;
_cell_angle_alpha 90
_cell_angle_beta 104.88(2)
_cell_angle_gamma 90
_cell_formula_units_Z 2
_cell_length_a 10.301(2)
_cell_length_b 29.369(6)
_cell_length_c 10.680(2)
_cell_measurement_reflns_used 1628
_cell_measurement_temperature 100(2)
_cell_measurement_theta_max 21.40
_cell_measurement_theta_min 3.24
_cell_volume 3122.7(11)
_computing_cell_refinement 'CrysAlisPro 1.171.41.56a (Rigaku OD, 2020)'
_computing_data_collection 'CrysAlis CCD 1.171.13(Oxford Diffraction ,2003)'
_computing_data_reduction 'CrysAlisPro 1.171.41.56a (Rigaku OD, 2020)'
_computing_molecular_graphics 'Diamond, Crystal Impact'
_computing_publication_material 'SHELXL-2018/1 (Sheldrick, 2018)'
_computing_structure_refinement 'SHELXL-2018/1 (Sheldrick, 2018)'
_computing_structure_solution 'SHELXS (Sheldrick, 2018)'
_diffrn_ambient_temperature 100(2)
_diffrn_measured_fraction_theta_full 0.994
_diffrn_measured_fraction_theta_max 0.930
_diffrn_measurement_device_type 'KUMA KM4  with Sapphire CCD detector'
_diffrn_measurement_method \w
_diffrn_radiation_type MoK\a
_diffrn_radiation_wavelength 0.71073
_diffrn_reflns_av_R_equivalents 0.2437
_diffrn_reflns_av_unetI/netI 0.2932
_diffrn_reflns_Laue_measured_fraction_full 0.994
_diffrn_reflns_Laue_measured_fraction_max 0.930
_diffrn_reflns_limit_h_max 13
_diffrn_reflns_limit_h_min -13
_diffrn_reflns_limit_k_max 24
_diffrn_reflns_limit_k_min -38
_diffrn_reflns_limit_l_max 13
_diffrn_reflns_limit_l_min -13
_diffrn_reflns_number 20754
_diffrn_reflns_point_group_measured_fraction_full 0.994
_diffrn_reflns_point_group_measured_fraction_max 0.930
_diffrn_reflns_theta_full 25.242
_diffrn_reflns_theta_max 27.906
_diffrn_reflns_theta_min 2.774
_exptl_absorpt_coefficient_mu 0.623
_exptl_absorpt_correction_T_max 0.999
_exptl_absorpt_correction_T_min 0.908
_exptl_absorpt_correction_type analytical
_exptl_absorpt_process_details
;
CrysAlisPro 1.171.41.56a (Rigaku Oxford Diffraction, 2020)
Analytical numeric absorption correction using a multifaceted crystal
			model based on expressions derived by R.C. Clark & J.S. Reid.
(Clark, R. C. & Reid, J. S. (1995). Acta Cryst. A51, 887-897)
Empirical absorption correction using spherical harmonics,
 implemented in SCALE3 ABSPACK scaling algorithm.
;
_exptl_crystal_colour red
_exptl_crystal_density_diffrn 1.275
_exptl_crystal_description needle
_exptl_crystal_F_000 1207
_exptl_crystal_size_max 0.49
_exptl_crystal_size_mid 0.03
_exptl_crystal_size_min 0.01
_refine_diff_density_max 2.468
_refine_diff_density_min -1.627
_refine_diff_density_rms 0.214
_refine_ls_extinction_method none
_refine_ls_goodness_of_fit_ref 1.004
_refine_ls_hydrogen_treatment constr
_refine_ls_matrix_type full
_refine_ls_number_parameters 351
_refine_ls_number_reflns 6938
_refine_ls_number_restraints 18
_refine_ls_restrained_S_all 1.002
_refine_ls_R_factor_all 0.2728
_refine_ls_R_factor_gt 0.1312
_refine_ls_shift/su_max 0.001
_refine_ls_shift/su_mean 0.000
_refine_ls_structure_factor_coef Fsqd
_refine_ls_weighting_details 'w=1/[\s^2^(Fo^2^)+(0.1790P)^2^] where P=(Fo^2^+2Fc^2^)/3'
_refine_ls_weighting_scheme calc
_refine_ls_wR_factor_gt 0.3121
_refine_ls_wR_factor_ref 0.4174
_reflns_Friedel_coverage 0.000
_reflns_number_gt 2486
_reflns_number_total 6938
_reflns_threshold_expression 'I > 2\s(I)'
_cod_data_source_file d1dt00518a2.cif
_cod_data_source_block aww516a
_cod_depositor_comments 'Adding full bibliography for 7707445--7707447.cif.'
_cod_original_cell_volume 3122.7(12)
_cod_original_sg_symbol_H-M 'P 21/c'
_cod_original_formula_sum 'C56.30 H36.30 Cl0.90 N4 O12 Rh2'
_cod_database_code 7707446
_shelx_shelxl_version_number 2018/1
_shelx_space_group_comment
;
The symmetry employed for this shelxl refinement is uniquely defined
by the following loop, which should always be used as a source of
symmetry information in preference to the above space-group names.
They are only intended as comments.
;

loop_
_space_group_symop_operation_xyz
'x, y, z'
'-x, y+1/2, -z+1/2'
'-x, -y, -z'
'x, -y-1/2, z-1/2'

loop_
_atom_site_label
_atom_site_type_symbol
_atom_site_fract_x
_atom_site_fract_y
_atom_site_fract_z
_atom_site_U_iso_or_equiv
_atom_site_adp_type
_atom_site_occupancy
_atom_site_site_symmetry_order
_atom_site_calc_flag
_atom_site_refinement_flags_posn
_atom_site_refinement_flags_adp
_atom_site_refinement_flags_occupancy
_atom_site_disorder_assembly
_atom_site_disorder_group
Rh Rh 1.11281(11) 0.50263(4) 0.62435(10) 0.0345(4) Uani 1 1 d . . . . .
C11 C 1.0593(14) 0.5328(5) 0.7561(14) 0.0422(13) Uani 1 1 d . . . . .
O11 O 1.0316(9) 0.5510(3) 0.8389(9) 0.0422(13) Uani 1 1 d . . . . .
C12 C 1.2349(15) 0.5502(5) 0.6202(14) 0.0422(13) Uani 1 1 d . . . . .
O12 O 1.3105(10) 0.5765(3) 0.6274(9) 0.0422(13) Uani 1 1 d . . . . .
N1 N 1.1778(10) 0.4652(3) 0.4863(9) 0.025(2) Uani 1 1 d . . . . .
N2 N 0.9946(12) 0.4470(3) 0.6357(11) 0.036(3) Uani 1 1 d . . . . .
C1 C 1.2395(13) 0.4810(5) 0.3894(13) 0.034(3) Uani 1 1 d . . . . .
C2 C 1.3179(13) 0.4435(4) 0.3562(14) 0.035(3) Uani 1 1 d . . . . .
H2 H 1.372629 0.444299 0.296855 0.042 Uiso 1 1 calc R U . . .
C3 C 1.2968(16) 0.4079(5) 0.4265(13) 0.042(4) Uani 1 1 d . . . . .
H3 H 1.334620 0.378499 0.424865 0.051 Uiso 1 1 calc R U . . .
C4 C 1.2081(14) 0.4208(4) 0.5050(12) 0.033(3) Uani 1 1 d . . . . .
C5 C 1.1567(14) 0.3936(4) 0.5849(13) 0.034(3) Uani 1 1 d . . . . .
C6 C 1.0480(14) 0.4034(4) 0.6365(12) 0.034(3) Uani 1 1 d . . . . .
C7 C 0.9658(15) 0.3723(5) 0.6876(14) 0.042(4) Uani 1 1 d . . . . .
H7 H 0.981797 0.340660 0.703013 0.050 Uiso 1 1 calc R U . . .
C8 C 0.8613(16) 0.3966(4) 0.7096(15) 0.047(4) Uani 1 1 d . . . . .
H8 H 0.790483 0.385047 0.742448 0.057 Uiso 1 1 calc R U . . .
C9 C 0.8778(15) 0.4417(5) 0.6747(14) 0.0422(13) Uani 1 1 d . . . . .
C10 C 0.7776(15) 0.4759(5) 0.6742(14) 0.0422(13) Uani 1 1 d . . . . .
O51 O 1.4611(12) 0.2037(3) 0.7629(12) 0.064(3) Uani 1 1 d . . . . .
O52 O 1.3574(14) 0.1831(4) 0.5558(12) 0.076(4) Uani 1 1 d . . . . .
C51 C 1.2106(14) 0.3444(5) 0.6033(15) 0.041(4) Uani 1 1 d . . . . .
C52 C 1.1807(17) 0.3143(6) 0.5019(15) 0.058(5) Uani 1 1 d . . . . .
H52 H 1.121240 0.323165 0.422034 0.069 Uiso 1 1 calc R U . . .
C53 C 1.2364(18) 0.2712(5) 0.5148(16) 0.060(5) Uani 1 1 d . . . . .
H53 H 1.217492 0.250999 0.442992 0.072 Uiso 1 1 calc R U . . .
C54 C 1.3184(15) 0.2577(4) 0.6303(16) 0.043(4) Uani 1 1 d . . . . .
C55 C 1.3409(16) 0.2879(4) 0.7378(14) 0.047(4) Uani 1 1 d . . . . .
H55 H 1.390239 0.278068 0.821185 0.057 Uiso 1 1 calc R U . . .
C56 C 1.2922(18) 0.3300(4) 0.7202(15) 0.056(5) Uani 1 1 d . . . . .
H56 H 1.314245 0.350902 0.790473 0.067 Uiso 1 1 calc R U . . .
C57 C 1.3797(18) 0.2118(5) 0.6419(18) 0.055(4) Uani 1 1 d . . . . .
C58 C 1.532(2) 0.1609(6) 0.784(2) 0.080(6) Uani 1 1 d . . . . .
H58A H 1.566749 0.155734 0.877721 0.120 Uiso 1 1 calc R U . . .
H58B H 1.607565 0.161800 0.743854 0.120 Uiso 1 1 calc R U . . .
H58C H 1.471164 0.136152 0.746280 0.120 Uiso 1 1 calc R U . . .
O101 O 0.2850(10) 0.4326(3) 0.9222(10) 0.042(2) Uani 1 1 d . . . . .
O102 O 0.4502(10) 0.4345(3) 1.1112(9) 0.039(2) Uani 1 1 d . . . . .
C101 C 0.6820(13) 0.4654(5) 0.7550(12) 0.033(3) Uani 1 1 d . . . . .
C102 C 0.7366(15) 0.4567(5) 0.8847(16) 0.044(4) Uani 1 1 d . . . . .
H102 H 0.830993 0.456565 0.921216 0.053 Uiso 1 1 calc R U . . .
C103 C 0.6452(15) 0.4479(4) 0.9613(14) 0.039(4) Uani 1 1 d . . . . .
H103 H 0.679632 0.443234 1.051766 0.047 Uiso 1 1 calc R U . . .
C104 C 0.5066(13) 0.4460(4) 0.9082(12) 0.030(3) Uani 1 1 d . . . . .
C105 C 0.4588(14) 0.4545(5) 0.7772(14) 0.038(3) Uani 1 1 d . . . . .
H105 H 0.365104 0.452853 0.737768 0.046 Uiso 1 1 calc R U . . .
C106 C 0.5473(14) 0.4653(5) 0.7023(13) 0.038(3) Uani 1 1 d . . . . .
H106 H 0.512782 0.472704 0.613411 0.046 Uiso 1 1 calc R U . . .
C107 C 0.4123(16) 0.4367(4) 0.9953(15) 0.038(4) Uani 1 1 d . . . . .
C108 C 0.1932(16) 0.4247(6) 0.9974(16) 0.058(5) Uani 1 1 d . . . . .
H10A H 0.197691 0.449805 1.058752 0.087 Uiso 1 1 calc R U . . .
H10B H 0.215879 0.396061 1.045255 0.087 Uiso 1 1 calc R U . . .
H10C H 0.102054 0.422646 0.940582 0.087 Uiso 1 1 calc R U . . .
C1R C 0.918(4) 0.2056(14) 0.579(5) 0.018(11) Uiso 0.05 1 d D . P A 1
H1R H 0.928261 0.224490 0.503956 0.022 Uiso 0.05 1 calc R U P A 1
Cl1 Cl 0.905(6) 0.2415(19) 0.700(7) 0.05(2) Uiso 0.05 1 d D . P A 1
Cl2 Cl 0.777(4) 0.1736(17) 0.528(5) 0.024(12) Uiso 0.05 1 d D . P A 1
Cl3 Cl 1.056(4) 0.172(2) 0.626(7) 0.048(19) Uiso 0.05 1 d D . P A 1
C2R C 0.781(6) 0.2452(18) 0.589(5) 0.018(11) Uiso 0.05 1 d D . P B 2
H2R H 0.793687 0.267344 0.522259 0.022 Uiso 0.05 1 calc R U P B 2
Cl4 Cl 0.726(5) 0.2746(15) 0.703(5) 0.018(11) Uiso 0.05 1 d D . P B 2
Cl5 Cl 0.665(7) 0.206(2) 0.515(7) 0.08(3) Uiso 0.05 1 d D . P B 2
Cl6 Cl 0.931(6) 0.220(3) 0.656(10) 0.09(3) Uiso 0.05 1 d D . P B 2
C3R C 0.843(6) 0.2429(19) 0.621(6) 0.018(11) Uiso 0.05 1 d D . P C 3
H3R H 0.892453 0.269234 0.596318 0.022 Uiso 0.05 1 calc R U P C 3
Cl7 Cl 0.918(6) 0.194(2) 0.589(8) 0.06(2) Uiso 0.05 1 d D . P C 3
Cl8 Cl 0.853(11) 0.247(4) 0.782(6) 0.15(6) Uiso 0.05 1 d D . P C 3
Cl9 Cl 0.681(5) 0.246(2) 0.533(6) 0.036(16) Uiso 0.05 1 d D . P C 3

loop_
_atom_site_aniso_label
_atom_site_aniso_U_11
_atom_site_aniso_U_22
_atom_site_aniso_U_33
_atom_site_aniso_U_23
_atom_site_aniso_U_13
_atom_site_aniso_U_12
Rh 0.0399(7) 0.0368(7) 0.0233(6) -0.0001(5) 0.0018(5) -0.0010(5)
C11 0.040(3) 0.056(3) 0.026(3) -0.010(2) 0.000(2) -0.015(2)
O11 0.040(3) 0.056(3) 0.026(3) -0.010(2) 0.000(2) -0.015(2)
C12 0.040(3) 0.056(3) 0.026(3) -0.010(2) 0.000(2) -0.015(2)
O12 0.040(3) 0.056(3) 0.026(3) -0.010(2) 0.000(2) -0.015(2)
N1 0.031(6) 0.030(6) 0.013(5) -0.001(4) 0.002(5) -0.005(5)
N2 0.054(8) 0.034(6) 0.025(6) 0.014(5) 0.017(6) 0.019(5)
C1 0.029(8) 0.049(8) 0.024(7) -0.010(6) 0.009(6) -0.004(6)
C2 0.025(8) 0.036(8) 0.046(9) -0.005(7) 0.013(7) 0.002(6)
C3 0.064(11) 0.039(8) 0.027(8) 0.005(6) 0.019(8) 0.009(7)
C4 0.044(9) 0.037(8) 0.017(7) -0.001(5) 0.010(6) -0.008(6)
C5 0.044(9) 0.028(7) 0.023(7) 0.008(5) -0.004(7) -0.004(6)
C6 0.038(9) 0.043(8) 0.014(7) 0.002(5) -0.005(6) -0.016(7)
C7 0.049(10) 0.036(8) 0.042(9) -0.004(7) 0.013(8) 0.010(7)
C8 0.062(11) 0.024(7) 0.049(10) -0.004(6) 0.003(8) 0.005(7)
C9 0.040(3) 0.056(3) 0.026(3) -0.010(2) 0.000(2) -0.015(2)
C10 0.040(3) 0.056(3) 0.026(3) -0.010(2) 0.000(2) -0.015(2)
O51 0.082(9) 0.037(6) 0.066(9) 0.000(5) 0.006(7) 0.011(6)
O52 0.125(12) 0.045(7) 0.052(8) -0.015(6) 0.013(8) 0.030(7)
C51 0.029(8) 0.044(8) 0.049(10) -0.002(7) 0.009(7) -0.004(6)
C52 0.071(13) 0.059(10) 0.032(9) 0.001(8) -0.006(9) 0.003(9)
C53 0.087(14) 0.040(9) 0.046(10) -0.011(7) 0.002(10) 0.037(9)
C54 0.040(9) 0.031(7) 0.060(11) 0.003(7) 0.018(8) 0.002(6)
C55 0.081(12) 0.035(8) 0.022(8) 0.001(6) 0.005(8) 0.017(8)
C56 0.092(14) 0.024(7) 0.032(9) -0.007(6) -0.020(9) -0.003(8)
C57 0.060(12) 0.050(10) 0.057(12) 0.005(8) 0.021(10) 0.010(8)
C58 0.107(17) 0.048(11) 0.077(14) 0.004(10) 0.010(13) 0.036(11)
O101 0.029(6) 0.060(6) 0.036(6) 0.004(5) 0.008(5) -0.009(5)
O102 0.043(6) 0.049(6) 0.026(6) -0.005(4) 0.013(5) -0.004(5)
C101 0.030(8) 0.049(8) 0.019(7) 0.006(6) 0.005(6) -0.002(6)
C102 0.026(8) 0.057(9) 0.051(10) 0.002(8) 0.010(7) 0.001(7)
C103 0.049(9) 0.035(8) 0.029(8) -0.011(6) 0.002(7) -0.001(7)
C104 0.033(8) 0.036(7) 0.017(7) 0.004(5) -0.002(6) -0.014(6)
C105 0.029(8) 0.049(8) 0.035(8) 0.006(7) 0.006(7) 0.000(6)
C106 0.038(9) 0.052(9) 0.015(7) 0.002(6) -0.009(6) -0.003(7)
C107 0.048(10) 0.027(7) 0.050(10) 0.013(6) 0.031(8) 0.001(6)
C108 0.052(11) 0.076(12) 0.047(11) 0.000(9) 0.017(9) 0.002(9)

loop_
_atom_type_symbol
_atom_type_description
_atom_type_scat_dispersion_real
_atom_type_scat_dispersion_imag
_atom_type_scat_source
C C 0.0033 0.0016 'International Tables Vol C Tables 4.2.6.8 and 6.1.1.4'
H H 0.0000 0.0000 'International Tables Vol C Tables 4.2.6.8 and 6.1.1.4'
Cl Cl 0.1484 0.1585 'International Tables Vol C Tables 4.2.6.8 and 6.1.1.4'
N N 0.0061 0.0033 'International Tables Vol C Tables 4.2.6.8 and 6.1.1.4'
O O 0.0106 0.0060 'International Tables Vol C Tables 4.2.6.8 and 6.1.1.4'
Rh Rh -1.1178 0.9187 'International Tables Vol C Tables 4.2.6.8 and 6.1.1.4'

loop_
_geom_angle_atom_site_label_1
_geom_angle_atom_site_label_2
_geom_angle_atom_site_label_3
_geom_angle
_geom_angle_site_symmetry_1
_geom_angle_site_symmetry_3
_geom_angle_publ_flag
C11 Rh C12 89.7(6) . . ?
C11 Rh N2 92.2(5) . . ?
C12 Rh N2 174.8(6) . . ?
C11 Rh N1 176.0(5) . . ?
C12 Rh N1 92.1(5) . . ?
N2 Rh N1 85.7(4) . . ?
C11 Rh Rh 112.0(4) . 3_766 ?
C12 Rh Rh 112.3(4) . 3_766 ?
N2 Rh Rh 71.4(3) . 3_766 ?
N1 Rh Rh 70.6(3) . 3_766 ?
O11 C11 Rh 177.4(13) . . ?
O12 C12 Rh 174.3(13) . . ?
C4 N1 C1 107.1(10) . . ?
C4 N1 Rh 120.7(8) . . ?
C1 N1 Rh 128.9(8) . . ?
C9 N2 C6 105.7(11) . . ?
C9 N2 Rh 132.9(9) . . ?
C6 N2 Rh 119.4(9) . . ?
N1 C1 C10 127.7(12) . 3_766 ?
N1 C1 C2 108.0(12) . . ?
C10 C1 C2 124.2(13) 3_766 . ?
C3 C2 C1 105.8(13) . . ?
C2 C3 C4 109.9(13) . . ?
N1 C4 C5 123.1(13) . . ?
N1 C4 C3 109.0(11) . . ?
C5 C4 C3 127.9(13) . . ?
C4 C5 C6 127.0(12) . . ?
C4 C5 C51 116.2(13) . . ?
C6 C5 C51 116.1(12) . . ?
N2 C6 C5 122.8(11) . . ?
N2 C6 C7 108.4(13) . . ?
C5 C6 C7 128.6(13) . . ?
C8 C7 C6 107.4(13) . . ?
C7 C8 C9 107.2(15) . . ?
N2 C9 C8 111.2(14) . . ?
N2 C9 C10 127.0(13) . . ?
C8 C9 C10 121.7(14) . . ?
C1 C10 C9 128.5(14) 3_766 . ?
C1 C10 C101 116.0(13) 3_766 . ?
C9 C10 C101 115.5(13) . . ?
C57 O51 C58 117.6(13) . . ?
C52 C51 C56 118.6(13) . . ?
C52 C51 C5 120.2(14) . . ?
C56 C51 C5 121.2(13) . . ?
C51 C52 C53 120.6(15) . . ?
C54 C53 C52 120.1(14) . . ?
C53 C54 C55 118.9(13) . . ?
C53 C54 C57 119.5(14) . . ?
C55 C54 C57 121.5(15) . . ?
C56 C55 C54 119.3(14) . . ?
C55 C56 C51 122.2(13) . . ?
O52 C57 O51 122.8(14) . . ?
O52 C57 C54 124.7(16) . . ?
O51 C57 C54 112.4(14) . . ?
C107 O101 C108 112.3(12) . . ?
C106 C101 C102 121.7(13) . . ?
C106 C101 C10 121.0(12) . . ?
C102 C101 C10 117.3(13) . . ?
C101 C102 C103 116.9(14) . . ?
C104 C103 C102 122.3(13) . . ?
C105 C104 C103 117.7(13) . . ?
C105 C104 C107 122.1(13) . . ?
C103 C104 C107 120.1(12) . . ?
C104 C105 C106 120.4(13) . . ?
C101 C106 C105 120.8(12) . . ?
O102 C107 O101 127.1(14) . . ?
O102 C107 C104 123.1(14) . . ?
O101 C107 C104 109.7(12) . . ?
Cl2 C1R Cl3 110.9(9) . . ?
Cl2 C1R Cl1 110.9(9) . . ?
Cl3 C1R Cl1 110.9(9) . . ?
Cl6 C2R Cl5 110.7(9) . . ?
Cl6 C2R Cl4 110.8(9) . . ?
Cl5 C2R Cl4 110.9(9) . . ?
Cl9 C3R Cl8 110.9(9) . . ?
Cl9 C3R Cl7 111.0(9) . . ?
Cl8 C3R Cl7 110.9(9) . . ?

loop_
_geom_bond_atom_site_label_1
_geom_bond_atom_site_label_2
_geom_bond_distance
_geom_bond_site_symmetry_2
_geom_bond_publ_flag
Rh C11 1.862(15) . ?
Rh C12 1.887(15) . ?
Rh N2 2.060(12) . ?
Rh N1 2.082(10) . ?
Rh Rh 3.051(2) 3_766 ?
C11 O11 1.130(16) . ?
C12 O12 1.087(15) . ?
N1 C4 1.345(16) . ?
N1 C1 1.424(16) . ?
N2 C9 1.379(19) . ?
N2 C6 1.391(16) . ?
C1 C10 1.42(2) 3_766 ?
C1 C2 1.462(18) . ?
C2 C3 1.338(18) . ?
C3 C4 1.440(19) . ?
C4 C5 1.370(18) . ?
C5 C6 1.40(2) . ?
C5 C51 1.543(18) . ?
C6 C7 1.445(19) . ?
C7 C8 1.361(19) . ?
C8 C9 1.400(19) . ?
C9 C10 1.44(2) . ?
C10 C101 1.499(19) . ?
O51 C57 1.37(2) . ?
O51 C58 1.444(17) . ?
O52 C57 1.224(18) . ?
C51 C52 1.37(2) . ?
C51 C56 1.38(2) . ?
C52 C53 1.38(2) . ?
C53 C54 1.36(2) . ?
C54 C55 1.421(19) . ?
C54 C57 1.482(19) . ?
C55 C56 1.331(18) . ?
O101 C107 1.348(17) . ?
O101 C108 1.409(17) . ?
O102 C107 1.199(17) . ?
C101 C106 1.357(17) . ?
C101 C102 1.38(2) . ?
C102 C103 1.42(2) . ?
C103 C104 1.396(18) . ?
C104 C105 1.381(19) . ?
C104 C107 1.533(19) . ?
C105 C106 1.394(19) . ?
C1R Cl2 1.699(10) . ?
C1R Cl3 1.700(10) . ?
C1R Cl1 1.699(10) . ?
C2R Cl6 1.701(10) . ?
C2R Cl5 1.701(10) . ?
C2R Cl4 1.698(10) . ?
C3R Cl9 1.699(10) . ?
C3R Cl8 1.699(10) . ?
C3R Cl7 1.699(10) . ?
